data_8105152
loop_
_publ_author_name
'Al-Obaid, Abdulrahman M.'
'Syed, Saeed Ali'
'Ahmed, Bari'
'Hosten, Eric C.'

_publ_section_title
;
 The crystal structure of (Z)-3-hydrazono-5-nitroindolin-2-one -- dimethyl
 sulfoxide (1/1), C8H6N4O3
;
_journal_issue 2
_journal_name_full 'Zeitschrift f\"ur Kristallographie - New Crystal Structures'
_journal_page_first 501
_journal_page_last 502
_journal_paper_doi 10.1515/ncrs-2019-0806
_journal_volume 235
_journal_year 2020
_chemical_formula_moiety 'C8 H6 N4 O3, C2 H6 O S'
_chemical_formula_sum 'C10 H12 N4 O4 S'
_chemical_formula_weight 284.30
_chemical_name_systematic (Z)-3-hydrazono-5-nitroindolin-2-one
_space_group_crystal_system orthorhombic
_space_group_IT_number 62
_space_group_name_Hall '-P 2ac 2n'
_space_group_name_H-M_alt 'P n m a'
_atom_sites_solution_hydrogens mixed
_atom_sites_solution_primary dual
_audit_creation_method SHELXL-2018/3
_cell_angle_alpha 90
_cell_angle_beta 90
_cell_angle_gamma 90
_cell_formula_units_Z 4
_cell_length_a 10.4813(5)
_cell_length_b 6.8663(4)
_cell_length_c 17.2605(9)
_cell_measurement_reflns_used 4979
_cell_measurement_temperature 200(2)
_cell_measurement_theta_max 28.26
_cell_measurement_theta_min 2.97
_cell_volume 1242.20(11)
_computing_cell_refinement 'Bruker [1]'
_computing_data_collection 'Bruker [1]'
_computing_data_reduction 'Bruker [1]'
_computing_molecular_graphics 'Ortep [5]'
_computing_publication_material 'PLATON [6] and MERCURY [7]'
_computing_structure_refinement 'SHELXL [3] and ShelXle [4]'
_computing_structure_solution 'SHELXT [2]'
_diffrn_ambient_temperature 200(2)
_diffrn_detector_area_resol_mean 8.3333
_diffrn_measured_fraction_theta_full 0.999
_diffrn_measured_fraction_theta_max 0.999
_diffrn_measurement_device_type 'Bruker APEX-II CCD'
_diffrn_measurement_method '\f and \w scans'
_diffrn_radiation_monochromator graphite
_diffrn_radiation_source 'sealed tube'
_diffrn_radiation_type MoK\a
_diffrn_radiation_wavelength 0.71073
_diffrn_reflns_av_R_equivalents 0.0226
_diffrn_reflns_av_unetI/netI 0.0144
_diffrn_reflns_Laue_measured_fraction_full 0.999
_diffrn_reflns_Laue_measured_fraction_max 0.999
_diffrn_reflns_limit_h_max 13
_diffrn_reflns_limit_h_min -12
_diffrn_reflns_limit_k_max 8
_diffrn_reflns_limit_k_min -9
_diffrn_reflns_limit_l_max 22
_diffrn_reflns_limit_l_min -23
_diffrn_reflns_number 12634
_diffrn_reflns_point_group_measured_fraction_full 0.999
_diffrn_reflns_point_group_measured_fraction_max 0.999
_diffrn_reflns_theta_full 25.242
_diffrn_reflns_theta_max 28.342
_diffrn_reflns_theta_min 2.273
_exptl_absorpt_coefficient_mu 0.278
_exptl_absorpt_correction_T_max 1.0000
_exptl_absorpt_correction_T_min 0.8981
_exptl_absorpt_correction_type numerical
_exptl_absorpt_process_details 'Bruker [1]'
_exptl_crystal_colour orange
_exptl_crystal_density_diffrn 1.520
_exptl_crystal_density_method 'not measured'
_exptl_crystal_description block
_exptl_crystal_F_000 592
_exptl_crystal_size_max 0.471
_exptl_crystal_size_mid 0.208
_exptl_crystal_size_min 0.124
_refine_diff_density_max 0.569
_refine_diff_density_min -0.398
_refine_diff_density_rms 0.065
_refine_ls_extinction_coef .
_refine_ls_extinction_method none
_refine_ls_goodness_of_fit_ref 1.073
_refine_ls_hydrogen_treatment mixed
_refine_ls_matrix_type full
_refine_ls_number_parameters 122
_refine_ls_number_reflns 1674
_refine_ls_number_restraints 0
_refine_ls_restrained_S_all 1.073
_refine_ls_R_factor_all 0.0598
_refine_ls_R_factor_gt 0.0506
_refine_ls_shift/su_max 0.000
_refine_ls_shift/su_mean 0.000
_refine_ls_structure_factor_coef Fsqd
_refine_ls_weighting_details 'w=1/[\s^2^(Fo^2^)+(0.0916P)^2^+0.6686P] where P=(Fo^2^+2Fc^2^)/3'
_refine_ls_weighting_scheme calc
_refine_ls_wR_factor_gt 0.1496
_refine_ls_wR_factor_ref 0.1590
_reflns_Friedel_coverage 0.000
_reflns_Friedel_fraction_full .
_reflns_Friedel_fraction_max .
_reflns_number_gt 1384
_reflns_number_total 1674
_reflns_threshold_expression 'I > 2\s(I)'
_cod_data_source_file suppl_ncrs-2019-0806_suppl.cif
_cod_data_source_block ha019
_cod_database_code 8105152
_shelx_shelxl_version_number 2018/3
_shelx_space_group_comment
;
The symmetry employed for this shelxl refinement is uniquely defined
by the following loop, which should always be used as a source of
symmetry information in preference to the above space-group names.
They are only intended as comments.
;
_shelx_estimated_absorpt_t_min 0.880
_shelx_estimated_absorpt_t_max 0.966

loop_
_space_group_symop_operation_xyz
'x, y, z'
'-x+1/2, -y, z+1/2'
'-x, y+1/2, -z'
'x+1/2, -y+1/2, -z+1/2'
'-x, -y, -z'
'x-1/2, y, -z-1/2'
'x, -y-1/2, z'
'-x-1/2, y-1/2, z-1/2'

loop_
_atom_site_label
_atom_site_type_symbol
_atom_site_fract_x
_atom_site_fract_y
_atom_site_fract_z
_atom_site_U_iso_or_equiv
_atom_site_adp_type
_atom_site_occupancy
_atom_site_site_symmetry_order
_atom_site_calc_flag
_atom_site_refinement_flags_posn
_atom_site_refinement_flags_adp
_atom_site_refinement_flags_occupancy
_atom_site_disorder_assembly
_atom_site_disorder_group
S1 S -0.05098(7) 0.250000 0.56168(4) 0.0447(3) Uani 1 2 d S T P . .
O1 O 0.3589(2) 0.250000 0.68248(12) 0.0479(6) Uani 1 2 d S T P . .
O2 O 0.6559(2) 0.250000 0.24584(12) 0.0539(6) Uani 1 2 d S T P . .
O3 O 0.7985(2) 0.250000 0.33372(15) 0.0707(9) Uani 1 2 d S T P . .
O4 O 0.0730(2) 0.250000 0.51749(13) 0.0527(6) Uani 1 2 d S T P . .
N1 N 0.3274(2) 0.250000 0.54961(13) 0.0332(5) Uani 1 2 d S T P . .
N2 N 0.6375(2) 0.250000 0.63323(13) 0.0378(5) Uani 1 2 d S T P . .
N3 N 0.6233(3) 0.250000 0.70888(15) 0.0521(7) Uani 1 2 d S T P . .
N4 N 0.6877(2) 0.250000 0.31372(14) 0.0392(6) Uani 1 2 d S T P . .
C1 C 0.3996(3) 0.250000 0.61516(15) 0.0347(6) Uani 1 2 d S T P . .
C2 C 0.5344(3) 0.250000 0.59057(15) 0.0316(6) Uani 1 2 d S T P . .
C3 C -0.0408(3) 0.4452(4) 0.62820(14) 0.0580(7) Uani 1 1 d . . . . .
H3C H -0.048602 0.568965 0.600326 0.087 Uiso 1 1 calc R U . . .
H3D H 0.041743 0.440482 0.654862 0.087 Uiso 1 1 calc R U . . .
H3E H -0.109724 0.434361 0.666293 0.087 Uiso 1 1 calc R U . . .
C11 C 0.4037(2) 0.250000 0.48397(14) 0.0274(5) Uani 1 2 d S T P . .
C12 C 0.5330(2) 0.250000 0.50603(14) 0.0263(5) Uani 1 2 d S T P . .
C13 C 0.6278(3) 0.250000 0.45057(14) 0.0298(5) Uani 1 2 d S T P . .
H13 H 0.715514 0.250000 0.464394 0.036 Uiso 1 2 calc R U P . .
C14 C 0.5891(3) 0.250000 0.37356(14) 0.0294(5) Uani 1 2 d S T P . .
C15 C 0.4622(3) 0.250000 0.35076(14) 0.0313(6) Uani 1 2 d S T P . .
H15 H 0.440573 0.250000 0.297315 0.038 Uiso 1 2 calc R U P . .
C16 C 0.3676(2) 0.250000 0.40660(15) 0.0316(5) Uani 1 2 d S T P . .
H16 H 0.280025 0.250000 0.392363 0.038 Uiso 1 2 calc R U P . .
H1 H 0.240(4) 0.250000 0.545(2) 0.062(12) Uiso 1 2 d S . P . .
H3A H 0.679(8) 0.250000 0.747(5) 0.16(3) Uiso 1 2 d S . P . .
H3B H 0.536(5) 0.250000 0.725(3) 0.070(13) Uiso 1 2 d S . P . .

loop_
_atom_site_aniso_label
_atom_site_aniso_U_11
_atom_site_aniso_U_22
_atom_site_aniso_U_33
_atom_site_aniso_U_23
_atom_site_aniso_U_13
_atom_site_aniso_U_12
S1 0.0340(4) 0.0701(6) 0.0302(4) 0.000 0.0025(3) 0.000
O1 0.0556(14) 0.0582(13) 0.0300(10) 0.000 0.0131(9) 0.000
O2 0.0597(14) 0.0794(16) 0.0227(9) 0.000 0.0050(9) 0.000
O3 0.0382(13) 0.134(3) 0.0401(13) 0.000 0.0062(10) 0.000
O4 0.0343(11) 0.0878(18) 0.0360(11) 0.000 0.0081(9) 0.000
N1 0.0311(11) 0.0372(12) 0.0313(11) 0.000 0.0053(9) 0.000
N2 0.0447(13) 0.0445(13) 0.0242(10) 0.000 -0.0004(9) 0.000
N3 0.0498(17) 0.081(2) 0.0259(12) 0.000 -0.0020(11) 0.000
N4 0.0412(13) 0.0464(13) 0.0299(11) 0.000 0.0055(10) 0.000
C1 0.0457(15) 0.0316(13) 0.0268(12) 0.000 0.0043(11) 0.000
C2 0.0397(14) 0.0303(12) 0.0247(12) 0.000 -0.0013(10) 0.000
C3 0.0832(18) 0.0430(12) 0.0479(13) 0.0046(10) 0.0125(11) 0.0040(12)
C11 0.0324(12) 0.0234(11) 0.0264(12) 0.000 -0.0002(9) 0.000
C12 0.0326(12) 0.0239(11) 0.0225(11) 0.000 -0.0029(9) 0.000
C13 0.0295(12) 0.0330(12) 0.0270(12) 0.000 -0.0020(9) 0.000
C14 0.0348(13) 0.0294(12) 0.0241(11) 0.000 0.0008(9) 0.000
C15 0.0390(14) 0.0303(12) 0.0246(11) 0.000 -0.0049(10) 0.000
C16 0.0293(12) 0.0335(13) 0.0320(13) 0.000 -0.0086(10) 0.000

loop_
_atom_type_symbol
_atom_type_description
_atom_type_scat_dispersion_real
_atom_type_scat_dispersion_imag
_atom_type_scat_source
C C 0.0033 0.0016 'International Tables Vol C Tables 4.2.6.8 and 6.1.1.4'
H H 0.0000 0.0000 'International Tables Vol C Tables 4.2.6.8 and 6.1.1.4'
N N 0.0061 0.0033 'International Tables Vol C Tables 4.2.6.8 and 6.1.1.4'
O O 0.0106 0.0060 'International Tables Vol C Tables 4.2.6.8 and 6.1.1.4'
S S 0.1246 0.1234 'International Tables Vol C Tables 4.2.6.8 and 6.1.1.4'

loop_
_geom_angle_atom_site_label_1
_geom_angle_atom_site_label_2
_geom_angle_atom_site_label_3
_geom_angle
_geom_angle_site_symmetry_1
_geom_angle_site_symmetry_3
O4 S1 C3 106.04(11) . 7_565
O4 S1 C3 106.04(11) . .
C3 S1 C3 98.58(17) 7_565 .
C1 N1 C11 111.0(2) . .
C1 N1 H1 129(3) . .
C11 N1 H1 120(3) . .
C2 N2 N3 117.8(3) . .
N2 N3 H3A 132(5) . .
N2 N3 H3B 113(3) . .
H3A N3 H3B 116(6) . .
O3 N4 O2 122.4(3) . .
O3 N4 C14 118.5(2) . .
O2 N4 C14 119.1(2) . .
O1 C1 N1 126.1(3) . .
O1 C1 C2 126.9(3) . .
N1 C1 C2 107.1(2) . .
N2 C2 C12 124.9(2) . .
N2 C2 C1 129.0(2) . .
C12 C2 C1 106.1(2) . .
S1 C3 H3C 109.5 . .
S1 C3 H3D 109.5 . .
H3C C3 H3D 109.5 . .
S1 C3 H3E 109.5 . .
H3C C3 H3E 109.5 . .
H3D C3 H3E 109.5 . .
N1 C11 C16 128.9(3) . .
N1 C11 C12 109.5(2) . .
C16 C11 C12 121.5(2) . .
C13 C12 C11 120.4(2) . .
C13 C12 C2 133.3(2) . .
C11 C12 C2 106.3(2) . .
C12 C13 C14 117.0(2) . .
C12 C13 H13 121.5 . .
C14 C13 H13 121.5 . .
C15 C14 C13 123.5(2) . .
C15 C14 N4 118.5(2) . .
C13 C14 N4 118.0(2) . .
C16 C15 C14 119.3(2) . .
C16 C15 H15 120.3 . .
C14 C15 H15 120.3 . .
C15 C16 C11 118.3(2) . .
C15 C16 H16 120.8 . .
C11 C16 H16 120.8 . .

loop_
_geom_bond_atom_site_label_1
_geom_bond_atom_site_label_2
_geom_bond_distance
_geom_bond_site_symmetry_2
S1 O4 1.507(2) .
S1 C3 1.768(3) 7_565
S1 C3 1.768(3) .
O1 C1 1.238(3) .
O2 N4 1.218(3) .
O3 N4 1.212(4) .
N1 C1 1.361(4) .
N1 C11 1.387(3) .
N1 H1 0.92(5) .
N2 C2 1.308(3) .
N2 N3 1.314(3) .
N3 H3A 0.88(9) .
N3 H3B 0.96(5) .
N4 C14 1.462(3) .
C1 C2 1.475(4) .
C2 C12 1.459(3) .
C3 H3C 0.9800 .
C3 H3D 0.9800 .
C3 H3E 0.9800 .
C11 C16 1.388(3) .
C11 C12 1.407(3) .
C12 C13 1.380(4) .
C13 C14 1.390(3) .
C13 H13 0.9500 .
C14 C15 1.386(4) .
C15 C16 1.383(4) .
C15 H15 0.9500 .
C16 H16 0.9500 .

loop_
_geom_hbond_atom_site_label_D
_geom_hbond_atom_site_label_H
_geom_hbond_atom_site_label_A
_geom_hbond_distance_DH
_geom_hbond_distance_HA
_geom_hbond_distance_DA
_geom_hbond_angle_DHA
_geom_hbond_site_symmetry_A
_geom_hbond_publ_flag
N1 H1 O4 0.92(5) 1.81(5) 2.724(3) 170(4) . yes
N3 H3A O1 0.88(9) 2.24(9) 3.101(4) 165(7) 4_556 yes
N3 H3B O1 0.96(5) 1.99(5) 2.808(4) 142(4) . yes
C3 H3C O4 0.98 2.40 3.289(3) 151 3_556 yes

loop_
_geom_torsion_atom_site_label_1
_geom_torsion_atom_site_label_2
_geom_torsion_atom_site_label_3
_geom_torsion_atom_site_label_4
_geom_torsion
_geom_torsion_site_symmetry_1
_geom_torsion_site_symmetry_2
_geom_torsion_site_symmetry_3
_geom_torsion_site_symmetry_4
C11 N1 C1 O1 180.000(1) . . . .
C11 N1 C1 C2 0.000(1) . . . .
N3 N2 C2 C12 180.000(1) . . . .
N3 N2 C2 C1 0.000(1) . . . .
O1 C1 C2 N2 0.000(1) . . . .
N1 C1 C2 N2 180.000(1) . . . .
O1 C1 C2 C12 180.000(1) . . . .
N1 C1 C2 C12 0.000(1) . . . .
C1 N1 C11 C16 180.000(1) . . . .
C1 N1 C11 C12 0.000(1) . . . .
N1 C11 C12 C13 180.000(1) . . . .
C16 C11 C12 C13 0.000(1) . . . .
N1 C11 C12 C2 0.000(1) . . . .
C16 C11 C12 C2 180.000(1) . . . .
N2 C2 C12 C13 0.000(1) . . . .
C1 C2 C12 C13 180.000(1) . . . .
N2 C2 C12 C11 180.000(1) . . . .
C1 C2 C12 C11 0.000(1) . . . .
C11 C12 C13 C14 0.000(1) . . . .
C2 C12 C13 C14 180.000(1) . . . .
C12 C13 C14 C15 0.000(1) . . . .
C12 C13 C14 N4 180.000(0) . . . .
O3 N4 C14 C15 180.000(0) . . . .
O2 N4 C14 C15 0.000(0) . . . .
O3 N4 C14 C13 0.000(1) . . . .
O2 N4 C14 C13 180.000(0) . . . .
C13 C14 C15 C16 0.000(1) . . . .
N4 C14 C15 C16 180.000(0) . . . .
C14 C15 C16 C11 0.000(1) . . . .
N1 C11 C16 C15 180.000(1) . . . .
C12 C11 C16 C15 0.000(1) . . . .
